data_2101215
loop_
_publ_author_name
'Marthi, K.'
'Larsen, S.'
'\'Acs, M.'
'B\'alint, J.'
'Fogassy, E.'

_publ_section_title
;
 Structures with identical packing; racemic and partially optically
 pure 3-(2'-chloro-2'-phenylethyl)-2-thiazolidiniminium
 <i>p</i>-toluenesulfonate and a comparison of the packing in
 corresponding racemic and optically active compounds
;
_journal_issue 6
_journal_name_full 'Acta Crystallographica Section B'
_journal_page_first 762
_journal_page_last 771
_journal_paper_doi 10.1107/S0108768194004647
_journal_volume 50
_journal_year 1994
_chemical_formula_moiety 'C11 H14 Cl1 N2 S1,C7 H7 O3 S1'
_chemical_formula_sum 'C18 H21 Cl N2 O3 S2'
_chemical_formula_weight 412.94
_space_group_crystal_system monoclinic
_space_group_IT_number 4
_space_group_name_Hall 'P 2yb'
_space_group_name_H-M_alt 'P 1 21 1'
_cell_angle_alpha 90
_cell_angle_beta 95.70(2)
_cell_angle_gamma 90
_cell_formula_units_Z 4
_cell_length_a 8.583(3)
_cell_length_b 8.190(3)
_cell_length_c 27.479(6)
_cell_volume 1922.1(11)
_diffrn_radiation_type Cu
_diffrn_radiation_wavelength 1.54184
_exptl_absorpt_coefficient_mu 3.969
_exptl_crystal_density_diffrn 1.427
_exptl_crystal_F_000 864
_cod_data_source_file ab0324.cif
_cod_data_source_block OA89
_cod_original_formula_sum 'C18 H21 Cl1 N2 O3 S2'
_cod_database_code 2101215

loop_
_space_group_symop_id
_space_group_symop_operation_xyz
1 x,y,z
2 -x,y+1/2,-z

loop_
_atom_site_label
_atom_site_fract_x
_atom_site_fract_y
_atom_site_fract_z
_atom_site_U_iso_or_equiv
S(A) .02638(11) .49480(13) .31514(3) .0226(2)
O1(A) .0352(4) .3238(4) .30031(12) .0324(8)
O2(A) .1640(3) .5478(5) .34548(12) .0349(8)
O3(A) -.0151(4) .6015(5) .27341(12) .0374(9)
C1(A) -.1342(4) .5037(5) .35073(14) .0208(8)
C2(A) -.2783(5) .4397(6) .3317(2) .0249(9)
C3(A) -.4035(5) .4427(6) .3596(2) .0278(10)
C4(A) -.3906(5) .5122(6) .40631(14) .0272(9)
C5(A) -.2467(5) .5769(7) .4238(2) .0318(11)
C6(A) -.1176(5) .5729(6) .3966(2) .0286(10)
C7(A) -.5266(6) .5114(9) .4363(2) .0408(13)
S(C) .45920(11) .50578(13) .18390(3) .0221(2)
O1(C) .4511(4) .6750(4) .19985(12) .0319(7)
O2(C) .3203(4) .4533(5) .15403(12) .0336(8)
O3(C) .5025(4) .3950(5) .22460(12) .0367(9)
C1(C) .6179(4) .4991(5) .14759(14) .0204(8)
C2(C) .7651(5) .5506(6) .16687(14) .0223(8)
C3(C) .8909(5) .5422(6) .1387(2) .0254(9)
C4(C) .8709(5) .4801(6) .0913(2) .0260(9)
C5(C) .7231(5) .4276(6) .0729(2) .0287(10)
C6(C) .5964(5) .4366(6) .1006(2) .0266(9)
C7(C) 1.0072(5) .4685(7) .0604(2) .0349(11)
S(B) .58081(13) .0318(2) .26978(5) .0348(3)
Cl1(B) .348(2) .148(3) .4203(7) .074(10)
Cl2(B) .4054(2) .0251(3) .42537(5) .0492(7)
N2(B) .3552(4) -.0483(5) .31979(13) .0262(8)
N15(B) .3226(4) .2033(5) .27916(13) .0250(8)
C1(B) .4001(5) .0672(5) .29142(14) .0219(8)
C3(B) .4534(6) -.1954(7) .3234(2) .0457(14)
C4(B) .6076(5) -.1525(8) .3062(2) .0362(11)
C5(B) .2102(5) -.0440(6) .34415(14) .0243(9)
C6(B) .2231(5) .0649(8) .3897(2) .0358(12)
C7(B) .0831(5) .0347(7) .4186(2) .0305(10)
C8(B) -.0550(6) .1113(7) .4021(2) .0403(12)
C9(B) -.1877(7) .0937(8) .4264(2) .048(2)
C10(B) -.1819(7) -.0035(9) .4679(2) .048(2)
C11(B) -.0473(7) -.0837(8) .4839(2) .0454(14)
C12(B) .0870(6) -.0647(7) .4597(2) .0390(12)
S(D) -.10257(13) .9643(2) .21639(4) .0304(3)
Cl(D) .16192(14) .8484(2) .08101(4) .0400(3)
N2(D) .1415(4) 1.0412(5) .17417(12) .0238(7)
N15(D) .1594(4) .7937(5) .21763(13) .0256(8)
C1(D) .0866(5) .9250(6) .20125(14) .0223(8)
C3(D) .0287(5) 1.1683(6) .1574(2) .0281(9)
C4(D) -.0975(5) 1.1704(6) .1922(2) .0311(10)
C5(D) .2953(5) 1.0367(6) .15530(14) .0233(8)
C6(D) .2834(5) 1.0257(6) .09971(14) .0280(9)
C7(D) .4377(5) 1.0128(6) .07885(14) .0265(9)
C8(D) .5605(6) .9203(6) .1017(2) .0322(10)
C9(D) .6995(6) .9116(7) .0804(2) .0341(11)
C10(D) .7166(6) .9888(7) .0364(2) .0363(11)
C11(D) .5950(6) 1.0771(7) .0135(2) .0371(12)
C12(D) .4541(6) 1.0900(7) .0351(2) .0318(10)
H2(A) -.2901(5) .3942(6) .2998(2) .030
H3(A) -.5005(5) .3966(6) .3468(2) .033
H5(A) -.2353(5) .6255(7) .4554(2) .038
H6(A) -.0199(5) .6173(6) .4095(2) .034
H71(A) -.5227(6) .4127(9) .4566(2) .061
H72(A) -.6244(6) .5127(9) .4146(2) .061
H73(A) -.5218(6) .6081(9) .4574(2) .061
H2(C) .7800(5) .5917(6) .19933(14) .027
H3(C) .9912(5) .5792(6) .1519(2) .030
H5(C) .7083(5) .3844(6) .0407(2) .034
H6(C) .4959(5) .4002(6) .0873(2) .032
H71(C) 1.1059(5) .4747(7) .0815(2) .052
H72(C) 1.0018(5) .5588(7) .0369(2) .052
H73(C) 1.0021(5) .3644(7) .0427(2) .052
H1N(B) .2319(4) .2225(5) .29042(13) .030
H2N(B) .3618(4) .2746(5) .25976(13) .030
H31(B) .4028(6) -.2835(7) .3028(2) .055
H32(B) .4679(6) -.2340(7) .3577(2) .055
H41(B) .6448(5) -.2426(8) .2863(2) .043
H42(B) .6862(5) -.1339(8) .3345(2) .043
H51(B) .1837(5) -.1564(6) .35369(14) .029
H52(B) .1238(5) -.0037(6) .32071(14) .029
H8(B) -.0592(6) .1774(7) .3736(2) .048
H9(B) -.2820(7) .1478(8) .4148(2) .058
H10(B) -.2718(7) -.0142(9) .4852(2) .058
H11(B) -.0449(7) -.1529(8) .5117(2) .055
H12(B) .1809(6) -.1196(7) .4713(2) .047
H1N(D) .2559(4) .7749(5) .21086(13) .031
H2N(D) .1121(4) .7236(5) .23547(13) .031
H31(D) -.0179(5) 1.1442(6) .1237(2) .034
H32(D) .0813(5) 1.2759(6) .1573(2) .034
H41(D) -.2000(5) 1.2001(6) .1748(2) .037
H42(D) -.0714(5) 1.2500(6) .2189(2) .037
H51(D) .3546(5) .9414(6) .16942(14) .028
H52(D) .3543(5) 1.1364(6) .16597(14) .028
H6(D) .2288(5) 1.1259(6) .08597(14) .034
H8(D) .5487(6) .8643(6) .1314(2) .039
H9(D) .7847(6) .8516(7) .0962(2) .041
H10(D) .8126(6) .9805(7) .0221(2) .044
H11(D) .6060(6) 1.1294(7) -.0168(2) .045
H12(D) .3699(6) .1521(7) .0195(2) .038

loop_
_geom_angle_atom_site_label_1
_geom_angle_atom_site_label_2
_geom_angle_atom_site_label_3
_geom_angle
C1(B) S(B) C4(B) 91.1(2)
C1(B) N2(B) C3(B) 115.6(4)
C1(B) N2(B) C5(B) 124.5(4)
C3(B) N2(B) C5(B) 119.7(4)
N15(B) C1(B) N2(B) 126.2(4)
N15(B) C1(B) S(B) 119.7(3)
N2(B) C1(B) S(B) 114.1(3)
N2(B) C3(B) C4(B) 107.9(4)
C3(B) C4(B) S(B) 107.6(3)
N2(B) C5(B) C6(B) 113.0(4)
C5(B) C6(B) C7(B) 109.5(4)
C5(B) C6(B) Cl1(B) 136.9(7)
C5(B) C6(B) Cl2(B) 109.2(4)
C7(B) C6(B) Cl1(B) 110.3(6)
C7(B) C6(B) Cl2(B) 112.1(3)
C8(B) C7(B) C12(B) 119.0(4)
C8(B) C7(B) C6(B) 116.8(4)
C12(B) C7(B) C6(B) 124.2(5)
C7(B) C8(B) C9(B) 121.1(5)
C7(B) C12(B) C11(B) 119.9(5)
C8(B) C9(B) C10(B) 119.5(5)
C9(B) C10(B) C11(B) 120.1(5)
C10(B) C11(B) C12(B) 120.4(5)
C1(D) S(D) C4(D) 91.6(2)
C1(D) N2(D) C3(D) 115.3(3)
C1(D) N2(D) C5(D) 124.4(4)
C3(D) N2(D) C5(D) 119.8(3)
N15(D) C1(D) N2(D) 127.1(4)
N15(D) C1(D) S(D) 119.7(3)
N2(D) C1(D) S(D) 113.1(3)
N2(D) C3(D) C4(D) 107.5(3)
C3(D) C4(D) S(D) 105.4(3)
N2(D) C5(D) C6(D) 112.5(3)
C5(D) C6(D) C7(D) 114.4(3)
C5(D) C6(D) Cl(D) 107.9(3)
C7(D) C6(D) Cl(D) 109.7(3)
C8(D) C7(D) C12(D) 120.2(4)
C8(D) C7(D) C6(D) 121.6(4)
C12(D) C7(D) C6(D) 118.2(4)
C7(D) C8(D) C9(D) 118.9(4)
C7(D) C12(D) C11(D) 120.1(4)
C8(D) C9(D) C10(D) 121.1(4)
C9(D) C10(D) C11(D) 119.9(4)
C10(D) C11(D) C12(D) 119.7(4)
O2(A) S(A) O3(A) 113.3(2)
O2(A) S(A) O1(A) 112.8(2)
O3(A) S(A) O1(A) 111.7(2)
O2(A) S(A) C1(A) 107.8(2)
O3(A) S(A) C1(A) 105.5(2)
O1(A) S(A) C1(A) 105.0(2)
C6(A) C1(A) C2(A) 120.3(4)
C6(A) C1(A) S(A) 120.5(3)
C2(A) C1(A) S(A) 119.2(3)
C3(A) C2(A) C1(A) 119.7(4)
C2(A) C3(A) C4(A) 121.4(4)
C5(A) C4(A) C3(A) 117.5(4)
C5(A) C4(A) C7(A) 121.9(4)
C3(A) C4(A) C7(A) 120.6(4)
C4(A) C5(A) C6(A) 122.1(4)
C1(A) C6(A) C5(A) 119.0(4)
O2(C) S(C) O1(C) 113.1(2)
O2(C) S(C) O3(C) 112.6(2)
O1(C) S(C) O3(C) 112.1(2)
O2(C) S(C) C1(C) 108.0(2)
O1(C) S(C) C1(C) 105.2(2)
O3(C) S(C) C1(C) 105.1(2)
C6(C) C1(C) C2(C) 120.1(4)
C6(C) C1(C) S(C) 119.9(3)
C2(C) C1(C) S(C) 119.9(3)
C1(C) C2(C) C3(C) 120.0(4)
C2(C) C3(C) C4(C) 120.5(4)
C5(C) C4(C) C3(C) 118.5(4)
C5(C) C4(C) C7(C) 120.3(4)
C3(C) C4(C) C7(C) 121.2(4)
C4(C) C5(C) C6(C) 121.4(4)
C1(C) C6(C) C5(C) 119.4(4)

loop_
_geom_bond_atom_site_label_1
_geom_bond_atom_site_label_2
_geom_bond_distance
S(B) C1(B) 1.740(4)
S(B) C4(B) 1.813(6)
Cl1(B) C6(B) 1.464(14)
Cl2(B) C6(B) 1.793(5)
N2(B) C1(B) 1.307(6)
N2(B) C3(B) 1.468(6)
N2(B) C5(B) 1.471(5)
N15(B) C1(B) 1.325(6)
C3(B) C4(B) 1.490(7)
C5(B) C6(B) 1.531(6)
C6(B) C7(B) 1.525(6)
C7(B) C6(B) 1.378(7)
C7(B) C12(B) 1.390(7)
C8(B) C9(B) 1.384(7)
C9(B) C10(B) 1.387(8)
C10(B) C11(B) 1.363(9)
C11(B) C12(B) 1.395(7)
S(D) C1(D) 1.746(4)
S(D) C4(D) 1.816(5)
Cl(D) C6(D) 1.831(5)
N2(D) C1(D) 1.323(6)
N2(D) C3(D) 1.465(5)
N2(D) C5(D) 1.466(5)
N15(D) C1(D) 1.301(6)
C3(D) C4(D) 1.515(6)
C5(D) C6(D) 1.523(5)
C6(D) C7(D) 1.498(5)
C7(B) C8(B) 1.378(7)
C7(B) C12(B) 1.390(7)
C8(D) C9(B) 1.384(7)
C7(D) C12(D) 1.378(6)
C7(D) C8(D) 1.395(7)
C8(D) C9(D) 1.381(6)
C9(D) C10(D) 1.386(7)
C10(D) C11(D) 1.370(8)
C11(D) C12(D) 1.402(6)
S(A) O2(A) 1.443(3)
S(A) O3(A) 1.458(3)
S(A) O1(A) 1.463(4)
S(A) C1(A) 1.769(4)
C1(A) C6(A) 1.376(6)
C1(A) C2(A) 1.396(6)
C2(A) C3(A) 1.381(6)
C3(A) C4(A) 1.398(6)
C4(A) C5(A) 1.386(6)
C4(A) C7(A) 1.494(5)
C5(A) C6(A) 1.398(6)
S(C) O2(C) 1.444(3)
S(C) O1(C) 1.457(4)
S(C) O3(C) 1.459(3)
S(C) C1(C) 1.768(4)
C1(C) C6(C) 1.385(6)
C1(C) C2(C) 1.386(5)
C2(C) C3(C) 1.391(5)
C3(C) C4(C) 1.392(6)
C4(C) C5(C) 1.387(6)
C4(C) C7(C) 1.516(5)
C5(C) C6(C) 1.389(6)
